data_7044067
loop_
_publ_author_name
'Boudalis, Athanassios'
'Rogez, Guillaume'
'Heinrich, Beno\^it'
'Raptis, Raphael'
'Turek, Philippe'

_publ_section_title
;
 Towards ionic liquids with tailored magnetic properties: bmim+ salts of
 ferro- and antiferromagnetic CuII3 triangles
;
_journal_name_full 'Dalton Trans.'
_journal_paper_doi 10.1039/C7DT02472J
_journal_year 2017
_chemical_formula_moiety 'C9 H10 Cl4 Cu3 N6 O, 2(C8 H15 N2)'
_chemical_formula_sum 'C25 H40 Cl4 Cu3 N10 O'
_chemical_formula_weight 829.09
_space_group_crystal_system orthorhombic
_space_group_IT_number 19
_space_group_name_Hall 'P 2ac 2ab'
_space_group_name_H-M_alt 'P 21 21 21'
_symmetry_space_group_name_Hall 'P 2ac 2ab'
_symmetry_space_group_name_H-M 'P 21 21 21'
_atom_sites_solution_hydrogens mixed
_atom_sites_solution_primary dual
_audit_creation_date 2017-08-08
_audit_creation_method
;
Olex2 1.2
(compiled Dec 12 2016 15:58:59 for OlexSys, GUI svn.r5292)
;
_audit_update_record
;
2017-08-08 deposited with the CCDC.
2017-08-31 downloaded from the CCDC.
;
_cell_angle_alpha 90
_cell_angle_beta 90
_cell_angle_gamma 90
_cell_formula_units_Z 4
_cell_length_a 11.5442(6)
_cell_length_b 15.6305(9)
_cell_length_c 19.9973(11)
_cell_measurement_reflns_used 9756
_cell_measurement_temperature 298.15
_cell_measurement_theta_max 28.22
_cell_measurement_theta_min 2.99
_cell_volume 3608.3(3)
_computing_molecular_graphics 'Olex2 (Dolomanov et al., 2009)'
_computing_publication_material 'Olex2 (Dolomanov et al., 2009)'
_computing_structure_refinement 'ShelXL (Sheldrick, 2015)'
_computing_structure_solution 'ShelXT (Sheldrick, 2015)'
_diffrn_ambient_temperature 298.15
_diffrn_detector 'CMOS area detector'
_diffrn_detector_type 'CMOS area detector'
_diffrn_measured_fraction_theta_full 0.998
_diffrn_measured_fraction_theta_max 0.996
_diffrn_measurement_device 'Bruker D8 QUEST CMOS'
_diffrn_measurement_device_type 'Bruker D8 QUEST CMOS'
_diffrn_measurement_method '\f and \w scans'
_diffrn_radiation_monochromator graphite
_diffrn_radiation_probe x-ray
_diffrn_radiation_type MoK\a
_diffrn_radiation_wavelength 0.71073
_diffrn_reflns_av_R_equivalents 0.1184
_diffrn_reflns_av_unetI/netI 0.0391
_diffrn_reflns_Laue_measured_fraction_full 0.998
_diffrn_reflns_Laue_measured_fraction_max 0.996
_diffrn_reflns_limit_h_max 15
_diffrn_reflns_limit_h_min -15
_diffrn_reflns_limit_k_max 20
_diffrn_reflns_limit_k_min -20
_diffrn_reflns_limit_l_max 26
_diffrn_reflns_limit_l_min -26
_diffrn_reflns_number 163883
_diffrn_reflns_point_group_measured_fraction_full 0.998
_diffrn_reflns_point_group_measured_fraction_max 0.997
_diffrn_reflns_theta_full 25.242
_diffrn_reflns_theta_max 28.395
_diffrn_reflns_theta_min 2.994
_diffrn_source 'microfocus sealed X-ray tube'
_diffrn_source_type 'microfocus sealed X-ray tube'
_diffrn_standards_number 0
_exptl_absorpt_coefficient_mu 2.083
_exptl_absorpt_correction_T_max 0.7457
_exptl_absorpt_correction_T_min 0.3406
_exptl_absorpt_correction_type multi-scan
_exptl_absorpt_process_details
;
SADABS-2014/5 (Bruker,2014) was used for absorption correction.
wR2(int) was 0.1669 before and 0.1224 after correction.
The Ratio of minimum to maximum transmission is 0.4568.
The \l/2 correction factor is 0.00150.
;
_exptl_crystal_colour blue
_exptl_crystal_colour_primary blue
_exptl_crystal_density_diffrn 1.526
_exptl_crystal_description prism
_exptl_crystal_F_000 1692
_exptl_crystal_preparation 'Magnetic properties'
_exptl_crystal_size_max 0.31
_exptl_crystal_size_mid 0.11
_exptl_crystal_size_min 0.06
_refine_diff_density_max 0.579
_refine_diff_density_min -0.331
_refine_diff_density_rms 0.071
_refine_ls_abs_structure_details
;
 Refined as an inversion twin.
;
_refine_ls_abs_structure_Flack 0.15(2)
_refine_ls_extinction_method none
_refine_ls_goodness_of_fit_ref 1.043
_refine_ls_hydrogen_treatment constr
_refine_ls_matrix_type full
_refine_ls_number_parameters 403
_refine_ls_number_reflns 9003
_refine_ls_number_restraints 136
_refine_ls_restrained_S_all 1.039
_refine_ls_R_factor_all 0.0711
_refine_ls_R_factor_gt 0.0451
_refine_ls_shift/su_max 0.001
_refine_ls_shift/su_mean 0.000
_refine_ls_structure_factor_coef Fsqd
_refine_ls_weighting_details 'w=1/[\s^2^(Fo^2^)+(0.0440P)^2^+2.7767P] where P=(Fo^2^+2Fc^2^)/3'
_refine_ls_weighting_scheme calc
_refine_ls_wR_factor_gt 0.0978
_refine_ls_wR_factor_ref 0.1107
_reflns_Friedel_coverage 0.805
_reflns_Friedel_fraction_full 1.000
_reflns_Friedel_fraction_max 0.997
_reflns_number_gt 6736
_reflns_number_total 9003
_reflns_threshold_expression 'I > 2\s(I)'
_cod_data_source_file c7dt02472j2.cif
_cod_data_source_block Complex3
_cod_database_code 7044067
_shelx_shelxl_version_number 2016/6
_shelx_space_group_comment
;
The symmetry employed for this shelxl refinement is uniquely defined
by the following loop, which should always be used as a source of
symmetry information in preference to the above space-group names.
They are only intended as comments.
;
_olex2_refinement_description
;
1. Twinned data refinement
 Scales: 0.85(2) 0.15(2)
2. Fixed Uiso
 At 1.2 times of:
  All C(H) groups, All C(H,H) groups, All C(H,H,H,H) groups
 At 1.5 times of:
  All C(H,H,H) groups, All O(H) groups
3. Restrained distances
 C5AA-C4A = C5AB-C4A
 1.53 with sigma of 0.02
 C6AA-C5AA = C7AA-C6AA
 1.53 with sigma of 0.02
 C7AB-C6AB = C6AB-C5AB
 1.53 with sigma of 0.02
4. Rigid bond restraints
 C4A, C5AB, C6AB, C7AB, C4B, C5B, C6B, C7B
 with sigma for 1-2 distances of 0.01 and sigma for 1-3 distances of 0.01
5. Uiso/Uaniso restraints and constraints
C4A \\sim C5AB \\sim C6AB \\sim C7AB \\sim C4B \\sim C5B \\sim C6B \\sim C7B:
within 2A with sigma of 0.04 and sigma for terminal atoms of 0.08
Uanis(C7AA) = Uanis(C7AB)
Uanis(C6AA) = Uanis(C6AB)
Uanis(C5AA) = Uanis(C5AB)
6. Rigid body (RIGU) restrains
 N1A, N2A, C1A, H1A, C2A, H2A, C3A, H3A, C4A, H4AC, H4AD, H4AA, H4AB, C5AB,
 H5AA, H5AB, C6AB, H6AA, H6AB, C7AB, H7AA, H7AB, H7AC, C8A, H8AA, H8AB, H8AC,
 C6AA, H6AC, H6AD, C7AA, H7AD, H7AE, H7AF, C5AA, H5AC, H5AD
 with sigma for 1-2 distances of 0.004 and sigma for 1-3 distances of 0.004
7. Others
 Fixed Sof: H4AC(0.5) H4AD(0.5) H4AA(0.5) H4AB(0.5) C5AB(0.5) H5AA(0.5)
 H5AB(0.5) C6AB(0.5) H6AA(0.5) H6AB(0.5) C7AB(0.5) H7AA(0.5) H7AB(0.5)
 H7AC(0.5) C6AA(0.5) H6AC(0.5) H6AD(0.5) C7AA(0.5) H7AD(0.5) H7AE(0.5)
 H7AF(0.5) C5AA(0.5) H5AC(0.5) H5AD(0.5)
8.a Riding coordinates:
 O1(H1)
8.b Secondary CH2 refined with riding coordinates:
 C4A(H4AC,H4AD), C4A(H4AA,H4AB), C5AB(H5AA,H5AB), C6AB(H6AA,H6AB), C4B(H4BA,
 H4BB), C5B(H5BA,H5BB), C6B(H6BA,H6BB), C6AA(H6AC,H6AD), C5AA(H5AC,H5AD)
8.c Aromatic/amide H refined with riding coordinates:
 C1(H1B), C2(H2), C3(H3), C4(H4), C5(H5), C6(H6), C7(H7), C8(H8), C9(H9),
 C1A(H1A), C2A(H2A), C3A(H3A), C1B(H1BA), C2B(H2B), C3B(H3B)
8.d Idealised Me refined as rotating group:
 C7AB(H7AA,H7AB,H7AC), C8A(H8AA,H8AB,H8AC), C7B(H7BA,H7BB,H7BC), C8B(H8BA,H8BB,
 H8BC), C7AA(H7AD,H7AE,H7AF)
;
_olex2_exptl_crystal_mounting_method 'glass fibre'
_olex2_submission_original_sample_id AKB16
_olex2_submission_special_instructions 'No special instructions were received'

loop_
_space_group_symop_operation_xyz
'x, y, z'
'-x+1/2, -y, z+1/2'
'x+1/2, -y+1/2, -z'
'-x, y+1/2, -z+1/2'

loop_
_atom_site_label
_atom_site_type_symbol
_atom_site_fract_x
_atom_site_fract_y
_atom_site_fract_z
_atom_site_U_iso_or_equiv
_atom_site_adp_type
_atom_site_occupancy
_atom_site_site_symmetry_order
_atom_site_calc_flag
_atom_site_refinement_flags_posn
_atom_site_refinement_flags_adp
_atom_site_refinement_flags_occupancy
_atom_site_disorder_assembly
_atom_site_disorder_group
Cu1 Cu 0.07670(6) 0.73694(5) 0.05750(3) 0.04767(17) Uani 1 1 d . . . . .
Cu2 Cu 0.23803(6) 0.74474(5) 0.18695(3) 0.05075(18) Uani 1 1 d . . . . .
Cu3 Cu 0.22999(6) 0.56161(5) 0.09619(4) 0.05330(19) Uani 1 1 d . . . . .
Cl1 Cl -0.08454(18) 0.79897(12) 0.01086(10) 0.0799(6) Uani 1 1 d . . . . .
Cl2 Cl 0.2687(3) 0.81385(15) 0.28524(10) 0.0960(7) Uani 1 1 d . . . . .
Cl3 Cl 0.3056(3) 0.43302(15) 0.07109(13) 0.1133(9) Uani 1 1 d . . . . .
Cl4 Cl 0.00387(13) 0.69897(12) 0.18012(8) 0.0625(4) Uani 1 1 d . . . . .
O1 O 0.2245(3) 0.6869(2) 0.09638(18) 0.0430(8) Uani 1 1 d . . . . .
H1 H 0.289072 0.707268 0.068823 0.064 Uiso 1 1 d R . . . .
N1 N 0.1422(4) 0.8474(3) 0.0828(2) 0.0518(12) Uani 1 1 d . . . . .
N2 N 0.2056(4) 0.8506(3) 0.1399(3) 0.0542(12) Uani 1 1 d . . . . .
N3 N 0.3015(4) 0.6373(4) 0.2209(2) 0.0554(12) Uani 1 1 d . . . . .
N4 N 0.2960(4) 0.5640(3) 0.1850(3) 0.0563(12) Uani 1 1 d . . . . .
N5 N 0.1162(4) 0.5592(3) 0.0250(3) 0.0574(13) Uani 1 1 d . . . . .
N6 N 0.0474(4) 0.6276(3) 0.0126(2) 0.0537(12) Uani 1 1 d . . . . .
C1 C 0.2347(6) 0.9325(4) 0.1501(4) 0.0657(17) Uani 1 1 d . . . . .
H1B H 0.278495 0.952433 0.185915 0.079 Uiso 1 1 calc R . . . .
C2 C 0.1907(7) 0.9822(4) 0.1005(5) 0.076(2) Uani 1 1 d . . . . .
H2 H 0.198243 1.041105 0.095588 0.092 Uiso 1 1 calc R . . . .
C3 C 0.1325(6) 0.9266(4) 0.0590(4) 0.0619(16) Uani 1 1 d . . . . .
H3 H 0.092714 0.941913 0.020423 0.074 Uiso 1 1 calc R . . . .
C4 C 0.3432(6) 0.5007(5) 0.2214(4) 0.0704(19) Uani 1 1 d . . . . .
H4 H 0.350475 0.444125 0.207650 0.085 Uiso 1 1 calc R . . . .
C5 C 0.3789(7) 0.5319(6) 0.2815(4) 0.081(2) Uani 1 1 d . . . . .
H5 H 0.414096 0.502126 0.316230 0.097 Uiso 1 1 calc R . . . .
C6 C 0.3511(6) 0.6177(6) 0.2794(3) 0.072(2) Uani 1 1 d . . . . .
H6 H 0.364983 0.656473 0.313758 0.086 Uiso 1 1 calc R . . . .
C7 C -0.0283(6) 0.6050(4) -0.0344(3) 0.0611(16) Uani 1 1 d . . . . .
H7 H -0.085762 0.640257 -0.051735 0.073 Uiso 1 1 calc R . . . .
C8 C -0.0088(6) 0.5206(5) -0.0537(4) 0.0718(19) Uani 1 1 d . . . . .
H8 H -0.048387 0.488971 -0.085714 0.086 Uiso 1 1 calc R . . . .
C9 C 0.0821(7) 0.4951(5) -0.0146(4) 0.074(2) Uani 1 1 d . . . . .
H9 H 0.115370 0.440903 -0.015396 0.089 Uiso 1 1 calc R . . . .
N1A N 0.1622(6) 0.8530(5) 0.8745(3) 0.0774(16) Uani 1 1 d . U . . .
N2A N 0.2365(6) 0.9744(5) 0.8966(3) 0.0821(16) Uani 1 1 d . U . . .
C1A C 0.2578(7) 0.8930(6) 0.8922(4) 0.082(2) Uani 1 1 d . U . . .
H1A H 0.328991 0.867133 0.900203 0.099 Uiso 1 1 calc R U . . .
C2A C 0.1244(8) 0.9879(7) 0.8807(5) 0.092(2) Uani 1 1 d . U . . .
H2A H 0.086693 1.040441 0.880006 0.111 Uiso 1 1 calc R U . . .
C3A C 0.0783(8) 0.9136(6) 0.8666(4) 0.089(2) Uani 1 1 d . U . . .
H3A H 0.002124 0.903923 0.853434 0.106 Uiso 1 1 calc R U . . .
C4A C 0.1540(11) 0.7615(7) 0.8621(5) 0.122(3) Uani 1 1 d D U . . .
H4AC H 0.103871 0.735805 0.895477 0.146 Uiso 0.5 1 calc R U P A 2
H4AD H 0.230273 0.736050 0.866721 0.146 Uiso 0.5 1 calc R U P A 2
H4AA H 0.084582 0.739129 0.883108 0.146 Uiso 0.5 1 calc R U P B 1
H4AB H 0.220325 0.732849 0.881836 0.146 Uiso 0.5 1 calc R U P B 1
C5AB C 0.107(3) 0.742(4) 0.7935(13) 0.137(8) Uani 0.5 1 d D U P C 2
H5AA H 0.087954 0.681731 0.791209 0.164 Uiso 0.5 1 calc R U P C 2
H5AB H 0.036171 0.774150 0.787006 0.164 Uiso 0.5 1 calc R U P C 2
C6AB C 0.189(4) 0.763(2) 0.7374(14) 0.158(9) Uani 0.5 1 d D U P C 2
H6AA H 0.240060 0.714170 0.731471 0.190 Uiso 0.5 1 calc R U P C 2
H6AB H 0.236847 0.810501 0.751773 0.190 Uiso 0.5 1 calc R U P C 2
C7AB C 0.140(6) 0.785(4) 0.6700(18) 0.190(14) Uani 0.5 1 d D U P C 2
H7AA H 0.193861 0.820769 0.646202 0.286 Uiso 0.5 1 calc GR U P C 2
H7AB H 0.068215 0.815509 0.675656 0.286 Uiso 0.5 1 calc GR U P C 2
H7AC H 0.126297 0.733782 0.644986 0.286 Uiso 0.5 1 calc GR U P C 2
C8A C 0.3190(12) 1.0418(8) 0.9174(6) 0.137(4) Uani 1 1 d . U . . .
H8AA H 0.396250 1.019076 0.917326 0.205 Uiso 1 1 calc GR U . . .
H8AB H 0.299750 1.061070 0.961652 0.205 Uiso 1 1 calc GR U . . .
H8AC H 0.314540 1.089062 0.886859 0.205 Uiso 1 1 calc GR U . . .
N1B N 0.6087(6) 0.9355(5) 0.6359(3) 0.0807(18) Uani 1 1 d . . . . .
N2B N 0.5653(6) 1.0292(5) 0.7099(3) 0.084(2) Uani 1 1 d . . . . .
C1B C 0.5708(7) 0.9453(6) 0.6965(5) 0.084(2) Uani 1 1 d . . . . .
H1BA H 0.550871 0.901405 0.725768 0.101 Uiso 1 1 calc R . . . .
C2B C 0.5999(7) 1.0722(6) 0.6544(5) 0.084(2) Uani 1 1 d . . . . .
H2B H 0.604230 1.131250 0.649424 0.101 Uiso 1 1 calc R . . . .
C3B C 0.6260(7) 1.0146(6) 0.6092(5) 0.081(2) Uani 1 1 d . . . . .
H3B H 0.651983 1.025891 0.566028 0.097 Uiso 1 1 calc R . . . .
C4B C 0.6211(9) 0.8538(7) 0.6021(6) 0.110(3) Uani 1 1 d . U . . .
H4BA H 0.636760 0.809653 0.635000 0.132 Uiso 1 1 calc R . . . .
H4BB H 0.686723 0.856479 0.571922 0.132 Uiso 1 1 calc R . . . .
C5B C 0.5150(11) 0.8301(8) 0.5634(9) 0.152(5) Uani 1 1 d . U . . .
H5BA H 0.451475 0.821228 0.594363 0.182 Uiso 1 1 calc R . . . .
H5BB H 0.494231 0.877404 0.534368 0.182 Uiso 1 1 calc R . . . .
C6B C 0.5291(14) 0.7536(9) 0.5230(10) 0.192(7) Uani 1 1 d . U . . .
H6BA H 0.529406 0.703483 0.551557 0.230 Uiso 1 1 calc R . . . .
H6BB H 0.602477 0.755927 0.499416 0.230 Uiso 1 1 calc R . . . .
C7B C 0.4312(19) 0.7476(11) 0.4735(10) 0.226(9) Uani 1 1 d . U . . .
H7BA H 0.359293 0.759969 0.495639 0.338 Uiso 1 1 calc GR . . . .
H7BB H 0.428395 0.690802 0.455248 0.338 Uiso 1 1 calc GR . . . .
H7BC H 0.443323 0.788045 0.438098 0.338 Uiso 1 1 calc GR . . . .
C8B C 0.5249(10) 1.0665(9) 0.7723(5) 0.139(5) Uani 1 1 d . . . . .
H8BA H 0.533447 1.025634 0.807728 0.208 Uiso 1 1 calc GR . . . .
H8BB H 0.444759 1.082020 0.767955 0.208 Uiso 1 1 calc GR . . . .
H8BC H 0.569773 1.116629 0.782289 0.208 Uiso 1 1 calc GR . . . .
C6AA C 0.188(5) 0.807(2) 0.7336(15) 0.158(9) Uani 0.5 1 d D U P C 1
H6AC H 0.133429 0.854522 0.732498 0.190 Uiso 0.5 1 calc R U P C 1
H6AD H 0.263548 0.829666 0.744308 0.190 Uiso 0.5 1 calc R U P C 1
C7AA C 0.191(6) 0.765(4) 0.6660(18) 0.190(14) Uani 0.5 1 d D U P C 1
H7AD H 0.141123 0.795368 0.635825 0.286 Uiso 0.5 1 calc GR U P C 1
H7AE H 0.165973 0.706859 0.669794 0.286 Uiso 0.5 1 calc GR U P C 1
H7AF H 0.269117 0.766494 0.649118 0.286 Uiso 0.5 1 calc GR U P C 1
C5AA C 0.150(4) 0.743(4) 0.7880(11) 0.137(8) Uani 0.5 1 d D U P C 1
H5AC H 0.071044 0.727787 0.777871 0.164 Uiso 0.5 1 calc R U P C 1
H5AD H 0.196607 0.692360 0.781099 0.164 Uiso 0.5 1 calc R U P C 1

loop_
_atom_site_aniso_label
_atom_site_aniso_U_11
_atom_site_aniso_U_22
_atom_site_aniso_U_33
_atom_site_aniso_U_23
_atom_site_aniso_U_13
_atom_site_aniso_U_12
Cu1 0.0460(3) 0.0537(4) 0.0433(3) -0.0012(3) -0.0048(3) 0.0016(3)
Cu2 0.0502(3) 0.0620(4) 0.0400(3) -0.0051(3) -0.0008(3) 0.0013(4)
Cu3 0.0556(4) 0.0522(4) 0.0521(4) -0.0005(3) -0.0018(3) 0.0035(3)
Cl1 0.0807(12) 0.0792(11) 0.0797(12) -0.0134(9) -0.0398(10) 0.0230(10)
Cl2 0.1320(19) 0.0980(15) 0.0579(10) -0.0258(9) -0.0205(12) 0.0131(14)
Cl3 0.159(2) 0.0764(12) 0.1046(16) -0.0201(12) -0.0323(16) 0.0498(15)
Cl4 0.0491(8) 0.0837(11) 0.0546(8) 0.0128(8) 0.0067(7) -0.0010(7)
O1 0.0403(17) 0.0486(19) 0.0401(18) 0.0001(15) 0.0038(17) -0.0043(16)
N1 0.055(3) 0.051(3) 0.050(3) 0.000(2) 0.000(2) 0.002(2)
N2 0.052(3) 0.056(3) 0.055(3) -0.009(2) 0.002(2) -0.005(2)
N3 0.048(3) 0.075(4) 0.043(3) 0.001(2) -0.005(2) 0.000(3)
N4 0.052(3) 0.063(3) 0.054(3) 0.009(3) 0.000(2) 0.000(2)
N5 0.056(3) 0.056(3) 0.061(3) -0.012(3) -0.003(2) 0.002(2)
N6 0.051(3) 0.065(3) 0.045(3) -0.004(2) -0.005(2) 0.001(2)
C1 0.057(3) 0.061(4) 0.080(4) -0.016(3) 0.003(3) -0.010(3)
C2 0.070(4) 0.045(4) 0.114(6) 0.002(4) 0.012(5) -0.004(3)
C3 0.058(3) 0.058(4) 0.070(4) 0.007(3) 0.014(3) 0.004(3)
C4 0.068(4) 0.071(5) 0.072(5) 0.017(4) -0.006(4) 0.000(4)
C5 0.077(5) 0.098(6) 0.068(5) 0.023(4) -0.018(4) 0.005(4)
C6 0.068(4) 0.101(6) 0.047(4) 0.002(4) -0.007(3) 0.003(4)
C7 0.058(4) 0.074(4) 0.052(3) -0.009(3) -0.010(3) -0.007(3)
C8 0.060(4) 0.091(5) 0.064(4) -0.027(4) -0.005(3) -0.013(4)
C9 0.071(4) 0.064(4) 0.087(5) -0.027(4) -0.005(4) -0.006(4)
N1A 0.071(4) 0.092(4) 0.070(4) 0.012(3) 0.004(3) 0.015(3)
N2A 0.080(4) 0.102(4) 0.064(3) 0.017(3) -0.010(3) 0.004(4)
C1A 0.061(4) 0.108(5) 0.077(5) 0.011(4) 0.007(4) 0.027(4)
C2A 0.088(5) 0.097(5) 0.091(6) 0.006(5) -0.018(5) 0.029(4)
C3A 0.066(4) 0.106(6) 0.095(6) 0.006(5) -0.005(4) 0.013(4)
C4A 0.150(9) 0.093(6) 0.121(6) 0.012(6) -0.002(7) 0.015(6)
C5AB 0.15(2) 0.103(8) 0.153(8) -0.036(8) -0.004(9) -0.011(18)
C6AB 0.206(17) 0.15(2) 0.118(8) -0.040(11) 0.007(10) 0.01(2)
C7AB 0.26(5) 0.17(3) 0.142(9) -0.050(11) -0.007(17) 0.09(2)
C8A 0.155(10) 0.160(10) 0.095(7) 0.026(7) -0.036(7) -0.057(8)
N1B 0.077(4) 0.087(5) 0.078(4) 0.021(4) -0.012(3) 0.011(4)
N2B 0.064(4) 0.115(6) 0.073(4) 0.016(4) -0.005(3) 0.018(4)
C1B 0.072(5) 0.092(6) 0.088(6) 0.029(5) -0.007(4) 0.009(5)
C2B 0.073(5) 0.092(6) 0.086(6) 0.024(5) -0.016(4) -0.003(5)
C3B 0.077(5) 0.091(6) 0.076(5) 0.028(5) -0.003(4) -0.002(4)
C4B 0.103(7) 0.106(7) 0.121(8) 0.018(6) -0.018(6) 0.022(6)
C5B 0.115(9) 0.119(8) 0.222(15) -0.040(9) -0.015(9) 0.012(7)
C6B 0.163(12) 0.114(10) 0.30(2) -0.057(11) -0.046(12) 0.002(10)
C7B 0.28(2) 0.144(13) 0.26(2) 0.000(13) -0.089(17) -0.038(16)
C8B 0.119(8) 0.206(14) 0.091(7) -0.021(8) -0.005(6) 0.043(10)
C6AA 0.206(17) 0.15(2) 0.118(8) -0.040(11) 0.007(10) 0.01(2)
C7AA 0.26(5) 0.17(3) 0.142(9) -0.050(11) -0.007(17) 0.09(2)
C5AA 0.15(2) 0.103(8) 0.153(8) -0.036(8) -0.004(9) -0.011(18)

loop_
_atom_type_symbol
_atom_type_description
_atom_type_scat_dispersion_real
_atom_type_scat_dispersion_imag
_atom_type_scat_source
C C 0.0033 0.0016 'International Tables Vol C Tables 4.2.6.8 and 6.1.1.4'
H H 0.0000 0.0000 'International Tables Vol C Tables 4.2.6.8 and 6.1.1.4'
Cl Cl 0.1484 0.1585 'International Tables Vol C Tables 4.2.6.8 and 6.1.1.4'
Cu Cu 0.3201 1.2651 'International Tables Vol C Tables 4.2.6.8 and 6.1.1.4'
N N 0.0061 0.0033 'International Tables Vol C Tables 4.2.6.8 and 6.1.1.4'
O O 0.0106 0.0060 'International Tables Vol C Tables 4.2.6.8 and 6.1.1.4'

loop_
_geom_angle_atom_site_label_1
_geom_angle_atom_site_label_2
_geom_angle_atom_site_label_3
_geom_angle
Cl1 Cu1 Cl4 102.27(7)
O1 Cu1 Cl1 176.97(12)
O1 Cu1 Cl4 80.02(11)
N1 Cu1 Cl1 92.61(15)
N1 Cu1 Cl4 94.63(15)
N1 Cu1 O1 85.19(17)
N1 Cu1 N6 163.2(2)
N6 Cu1 Cl1 92.42(16)
N6 Cu1 Cl4 99.95(16)
N6 Cu1 O1 89.12(18)
O1 Cu2 Cl2 174.92(13)
N2 Cu2 Cl2 92.53(16)
N2 Cu2 O1 86.13(18)
N2 Cu2 N3 166.9(2)
N3 Cu2 Cl2 92.83(16)
N3 Cu2 O1 87.50(18)
O1 Cu3 Cl3 155.04(15)
N4 Cu3 Cl3 93.95(17)
N4 Cu3 O1 89.54(19)
N4 Cu3 N5 160.6(2)
N5 Cu3 Cl3 94.67(17)
N5 Cu3 O1 89.95(19)
Cu1 O1 H1 107.4
Cu2 O1 Cu1 103.57(16)
Cu2 O1 H1 107.4
Cu3 O1 Cu1 114.28(17)
Cu3 O1 Cu2 116.38(18)
Cu3 O1 H1 107.4
N2 N1 Cu1 117.3(4)
C3 N1 Cu1 134.3(5)
C3 N1 N2 108.2(5)
N1 N2 Cu2 118.7(4)
C1 N2 Cu2 133.9(5)
C1 N2 N1 107.4(5)
N4 N3 Cu2 121.7(4)
C6 N3 Cu2 131.4(5)
C6 N3 N4 106.9(6)
N3 N4 Cu3 121.5(4)
C4 N4 Cu3 130.1(5)
C4 N4 N3 108.4(5)
N6 N5 Cu3 121.0(4)
C9 N5 Cu3 130.5(5)
C9 N5 N6 108.2(5)
N5 N6 Cu1 120.2(4)
C7 N6 Cu1 132.0(5)
C7 N6 N5 107.7(5)
N2 C1 H1B 125.0
N2 C1 C2 109.9(6)
C2 C1 H1B 125.0
C1 C2 H2 127.4
C1 C2 C3 105.1(6)
C3 C2 H2 127.4
N1 C3 C2 109.4(6)
N1 C3 H3 125.3
C2 C3 H3 125.3
N4 C4 H4 125.1
N4 C4 C5 109.7(7)
C5 C4 H4 125.1
C4 C5 H5 127.7
C4 C5 C6 104.6(7)
C6 C5 H5 127.7
N3 C6 C5 110.4(7)
N3 C6 H6 124.8
C5 C6 H6 124.8
N6 C7 H7 125.0
N6 C7 C8 110.0(6)
C8 C7 H7 125.0
C7 C8 H8 128.0
C9 C8 C7 104.0(6)
C9 C8 H8 128.0
N5 C9 C8 110.2(7)
N5 C9 H9 124.9
C8 C9 H9 124.9
C1A N1A C3A 107.2(7)
C1A N1A C4A 124.5(8)
C3A N1A C4A 128.2(8)
C1A N2A C2A 108.5(8)
C1A N2A C8A 126.5(9)
C2A N2A C8A 125.0(9)
N1A C1A H1A 125.5
N2A C1A N1A 109.0(7)
N2A C1A H1A 125.5
N2A C2A H2A 126.2
C3A C2A N2A 107.7(8)
C3A C2A H2A 126.2
N1A C3A H3A 126.2
C2A C3A N1A 107.6(8)
C2A C3A H3A 126.2
N1A C4A H4AC 109.2
N1A C4A H4AD 109.2
N1A C4A H4AA 109.5
N1A C4A H4AB 109.5
N1A C4A C5AB 112(3)
N1A C4A C5AA 111(2)
H4AC C4A H4AD 107.9
H4AA C4A H4AB 108.1
C5AB C4A H4AC 109.2
C5AB C4A H4AD 109.2
C5AA C4A H4AA 109.5
C5AA C4A H4AB 109.5
C4A C5AB H5AA 108.7
C4A C5AB H5AB 108.7
H5AA C5AB H5AB 107.6
C6AB C5AB C4A 114(2)
C6AB C5AB H5AA 108.7
C6AB C5AB H5AB 108.7
C5AB C6AB H6AA 107.6
C5AB C6AB H6AB 107.6
C5AB C6AB C7AB 119(5)
H6AA C6AB H6AB 107.0
C7AB C6AB H6AA 107.6
C7AB C6AB H6AB 107.6
C6AB C7AB H7AA 109.5
C6AB C7AB H7AB 109.5
C6AB C7AB H7AC 109.5
H7AA C7AB H7AB 109.5
H7AA C7AB H7AC 109.5
H7AB C7AB H7AC 109.5
N2A C8A H8AA 109.5
N2A C8A H8AB 109.5
N2A C8A H8AC 109.5
H8AA C8A H8AB 109.5
H8AA C8A H8AC 109.5
H8AB C8A H8AC 109.5
C1B N1B C3B 108.1(8)
C1B N1B C4B 124.8(8)
C3B N1B C4B 126.9(8)
C1B N2B C2B 107.9(8)
C1B N2B C8B 125.4(9)
C2B N2B C8B 126.6(10)
N1B C1B N2B 108.5(8)
N1B C1B H1BA 125.8
N2B C1B H1BA 125.8
N2B C2B H2B 126.5
C3B C2B N2B 107.0(8)
C3B C2B H2B 126.5
N1B C3B H3B 125.7
C2B C3B N1B 108.5(8)
C2B C3B H3B 125.7
N1B C4B H4BA 109.2
N1B C4B H4BB 109.2
N1B C4B C5B 112.2(8)
H4BA C4B H4BB 107.9
C5B C4B H4BA 109.2
C5B C4B H4BB 109.2
C4B C5B H5BA 108.9
C4B C5B H5BB 108.9
H5BA C5B H5BB 107.7
C6B C5B C4B 113.6(11)
C6B C5B H5BA 108.9
C6B C5B H5BB 108.9
C5B C6B H6BA 109.8
C5B C6B H6BB 109.8
C5B C6B C7B 109.5(14)
H6BA C6B H6BB 108.2
C7B C6B H6BA 109.8
C7B C6B H6BB 109.8
C6B C7B H7BA 109.5
C6B C7B H7BB 109.5
C6B C7B H7BC 109.5
H7BA C7B H7BB 109.5
H7BA C7B H7BC 109.5
H7BB C7B H7BC 109.5
N2B C8B H8BA 109.5
N2B C8B H8BB 109.5
N2B C8B H8BC 109.5
H8BA C8B H8BB 109.5
H8BA C8B H8BC 109.5
H8BB C8B H8BC 109.5
H6AC C6AA H6AD 108.0
C7AA C6AA H6AC 109.4
C7AA C6AA H6AD 109.4
C7AA C6AA C5AA 111(4)
C5AA C6AA H6AC 109.4
C5AA C6AA H6AD 109.4
C6AA C7AA H7AD 109.5
C6AA C7AA H7AE 109.5
C6AA C7AA H7AF 109.5
H7AD C7AA H7AE 109.5
H7AD C7AA H7AF 109.5
H7AE C7AA H7AF 109.5
C4A C5AA C6AA 125(3)
C4A C5AA H5AC 106.2
C4A C5AA H5AD 106.2
C6AA C5AA H5AC 106.2
C6AA C5AA H5AD 106.2
H5AC C5AA H5AD 106.4

loop_
_geom_bond_atom_site_label_1
_geom_bond_atom_site_label_2
_geom_bond_distance
Cu1 Cl1 2.2966(18)
Cu1 Cl4 2.6594(17)
Cu1 O1 2.032(4)
Cu1 N1 1.952(5)
Cu1 N6 1.960(5)
Cu2 Cl2 2.2707(19)
Cu2 O1 2.030(4)
Cu2 N2 1.940(5)
Cu2 N3 1.954(5)
Cu3 Cl3 2.248(2)
Cu3 O1 1.959(3)
Cu3 N4 1.932(5)
Cu3 N5 1.938(5)
O1 H1 0.9802
N1 N2 1.357(7)
N1 C3 1.330(8)
N2 C1 1.339(8)
N3 N4 1.355(7)
N3 C6 1.338(8)
N4 C4 1.344(9)
N5 N6 1.355(7)
N5 C9 1.335(8)
N6 C7 1.331(8)
C1 H1B 0.9300
C1 C2 1.359(11)
C2 H2 0.9300
C2 C3 1.376(11)
C3 H3 0.9300
C4 H4 0.9300
C4 C5 1.361(11)
C5 H5 0.9300
C5 C6 1.379(11)
C6 H6 0.9300
C7 H7 0.9300
C7 C8 1.392(10)
C8 H8 0.9300
C8 C9 1.368(11)
C9 H9 0.9300
N1A C1A 1.317(10)
N1A C3A 1.364(10)
N1A C4A 1.454(12)
N2A C1A 1.300(10)
N2A C2A 1.349(11)
N2A C8A 1.480(13)
C1A H1A 0.9300
C2A H2A 0.9300
C2A C3A 1.308(13)
C3A H3A 0.9300
C4A H4AC 0.9700
C4A H4AD 0.9700
C4A H4AA 0.9700
C4A H4AB 0.9700
C4A C5AB 1.51(2)
C4A C5AA 1.51(2)
C5AB H5AA 0.9700
C5AB H5AB 0.9700
C5AB C6AB 1.50(2)
C6AB H6AA 0.9700
C6AB H6AB 0.9700
C6AB C7AB 1.50(3)
C7AB H7AA 0.9600
C7AB H7AB 0.9600
C7AB H7AC 0.9600
C8A H8AA 0.9600
C8A H8AB 0.9600
C8A H8AC 0.9600
N1B C1B 1.297(11)
N1B C3B 1.362(10)
N1B C4B 1.453(12)
N2B C1B 1.340(11)
N2B C2B 1.357(10)
N2B C8B 1.455(12)
C1B H1BA 0.9300
C2B H2B 0.9300
C2B C3B 1.311(12)
C3B H3B 0.9300
C4B H4BA 0.9700
C4B H4BB 0.9700
C4B C5B 1.496(16)
C5B H5BA 0.9700
C5B H5BB 0.9700
C5B C6B 1.451(17)
C6B H6BA 0.9700
C6B H6BB 0.9700
C6B C7B 1.51(2)
C7B H7BA 0.9600
C7B H7BB 0.9600
C7B H7BC 0.9600
C8B H8BA 0.9600
C8B H8BB 0.9600
C8B H8BC 0.9600
C6AA H6AC 0.9700
C6AA H6AD 0.9700
C6AA C7AA 1.50(2)
C6AA C5AA 1.54(3)
C7AA H7AD 0.9600
C7AA H7AE 0.9600
C7AA H7AF 0.9600
C5AA H5AC 0.9700
C5AA H5AD 0.9700

loop_
_geom_torsion_atom_site_label_1
_geom_torsion_atom_site_label_2
_geom_torsion_atom_site_label_3
_geom_torsion_atom_site_label_4
_geom_torsion
Cu1 N1 N2 Cu2 5.6(5)
Cu1 N1 N2 C1 -175.7(4)
Cu1 N1 C3 C2 174.6(5)
Cu1 N6 C7 C8 175.3(5)
Cu2 N2 C1 C2 178.6(5)
Cu2 N3 N4 Cu3 2.2(6)
Cu2 N3 N4 C4 -178.3(4)
Cu2 N3 C6 C5 177.9(5)
Cu3 N4 C4 C5 179.9(5)
Cu3 N5 N6 Cu1 9.3(6)
Cu3 N5 N6 C7 -174.4(4)
Cu3 N5 C9 C8 174.1(5)
N1 N2 C1 C2 0.1(7)
N2 N1 C3 C2 0.4(7)
N2 C1 C2 C3 0.1(8)
N3 N4 C4 C5 0.5(8)
N4 N3 C6 C5 0.4(8)
N4 C4 C5 C6 -0.2(9)
N5 N6 C7 C8 -0.4(7)
N6 N5 C9 C8 0.5(8)
N6 C7 C8 C9 0.6(8)
C1 C2 C3 N1 -0.3(8)
C3 N1 N2 Cu2 -179.1(4)
C3 N1 N2 C1 -0.4(7)
C4 C5 C6 N3 -0.1(9)
C6 N3 N4 Cu3 180.0(4)
C6 N3 N4 C4 -0.6(7)
C7 C8 C9 N5 -0.7(8)
C9 N5 N6 Cu1 -176.3(5)
C9 N5 N6 C7 -0.1(7)
N1A C4A C5AB C6AB 71(5)
N1A C4A C5AA C6AA 18(5)
N2A C2A C3A N1A 0.8(10)
C1A N1A C3A C2A -1.2(10)
C1A N1A C4A C5AB -124.1(17)
C1A N1A C4A C5AA -103(2)
C1A N2A C2A C3A -0.1(10)
C2A N2A C1A N1A -0.6(10)
C3A N1A C1A N2A 1.1(9)
C3A N1A C4A C5AB 52(2)
C3A N1A C4A C5AA 72(2)
C4A N1A C1A N2A 177.5(8)
C4A N1A C3A C2A -177.4(9)
C4A C5AB C6AB C7AB -152(4)
C8A N2A C1A N1A 177.6(8)
C8A N2A C2A C3A -178.4(8)
N1B C4B C5B C6B 173.4(13)
N2B C2B C3B N1B -0.3(9)
C1B N1B C3B C2B 0.9(10)
C1B N1B C4B C5B 91.6(12)
C1B N2B C2B C3B -0.3(9)
C2B N2B C1B N1B 0.9(9)
C3B N1B C1B N2B -1.1(9)
C3B N1B C4B C5B -83.3(13)
C4B N1B C1B N2B -176.8(8)
C4B N1B C3B C2B 176.5(8)
C4B C5B C6B C7B -165.8(14)
C8B N2B C1B N1B 178.7(8)
C8B N2B C2B C3B -178.1(9)
C7AA C6AA C5AA C4A 171(4)

loop_
_twin_individual_id
_twin_individual_mass_fraction_refined
1 0.85(2)
2 0.15(2)
